data_7035105
loop_
_publ_author_name
'Bryant, Macguire R.'
'Burrows, Andrew D.'
'Fitchett, Christopher M.'
'Hawes, Chris S.'
'Hunter, Sally O.'
'Keenan, Luke L.'
'Kelly, David J.'
'Kruger, Paul E.'
'Mahon, Mary F.'
'Richardson, Christopher'

_publ_section_title
;
 The synthesis and characterisation of coordination and hydrogen-bonded
 networks based on 4-(3,5-dimethyl-1H-pyrazol-4-yl)benzoic acid.
;
_journal_issue 19
_journal_name_full 'Dalton transactions (Cambridge, England : 2003)'
_journal_page_first 9269
_journal_page_last 9280
_journal_paper_doi 10.1039/c5dt00011d
_journal_volume 44
_journal_year 2015
_chemical_formula_moiety 'C24 H30 Co N4 O8, 2 (C3 H7 N O)'
_chemical_formula_sum 'C30 H44 Co N6 O10'
_chemical_formula_weight 707.64
_space_group_crystal_system monoclinic
_space_group_IT_number 14
_space_group_name_Hall '-P 2ybc'
_space_group_name_H-M_alt 'P 1 21/c 1'
_symmetry_Int_Tables_number 14
_symmetry_space_group_name_Hall '-P 2ybc'
_symmetry_space_group_name_H-M 'P 1 21/c 1'
_atom_sites_solution_hydrogens geom
_atom_sites_solution_primary direct
_atom_sites_solution_secondary difmap
_audit_creation_date 2014-12-29
_audit_creation_method
;
Olex2 1.2
(compiled 2014.08.28 svn.r2986 for OlexSys, GUI svn.r4874)
;
_audit_update_record
;
2015-03-12 deposited with the CCDC.
2015-04-17 downloaded from the CCDC.
;
_cell_angle_alpha 90.00
_cell_angle_beta 102.902(2)
_cell_angle_gamma 90.00
_cell_formula_units_Z 2
_cell_length_a 7.6150(3)
_cell_length_b 19.8070(7)
_cell_length_c 11.4480(5)
_cell_measurement_reflns_used 75746
_cell_measurement_temperature 150(2)
_cell_measurement_theta_max 27.485
_cell_measurement_theta_min 2.910
_cell_volume 1683.11(12)
_computing_cell_refinement 'HKL Scalepack (Otwinowski & Minor 1997)'
_computing_data_collection 'Collect (Bruker AXS BV, 1997-2004)'
_computing_data_reduction 'Denzo & Scalepack (Otwinowski & Minor, 1997)'
_computing_molecular_graphics 'Olex2 (Dolomanov et al., 2009)'
_computing_publication_material 'Olex2 (Dolomanov et al., 2009)'
_computing_structure_refinement 'SHELXL-97 (Sheldrick, 1997)'
_computing_structure_solution 'SHELXS-97 (Sheldrick, 1990)'
_diffrn_ambient_temperature 150(2)
_diffrn_measured_fraction_theta_full 0.996
_diffrn_measured_fraction_theta_max 0.996
_diffrn_measurement_device_type '95mm CCD camera on \k-goniostat'
_diffrn_measurement_method CCD
_diffrn_radiation_monochromator graphite
_diffrn_radiation_probe x-ray
_diffrn_radiation_type MoK\a
_diffrn_radiation_wavelength 0.71073
_diffrn_reflns_av_R_equivalents 0.0823
_diffrn_reflns_av_unetI/netI 0.0697
_diffrn_reflns_limit_h_max 9
_diffrn_reflns_limit_h_min -9
_diffrn_reflns_limit_k_max 25
_diffrn_reflns_limit_k_min -25
_diffrn_reflns_limit_l_max 14
_diffrn_reflns_limit_l_min -14
_diffrn_reflns_number 24010
_diffrn_reflns_theta_full 27.54
_diffrn_reflns_theta_max 27.54
_diffrn_reflns_theta_min 3.59
_diffrn_source 'fine-focus sealed tube'
_exptl_absorpt_coefficient_mu 0.573
_exptl_absorpt_correction_T_max 0.90
_exptl_absorpt_correction_T_min 0.79
_exptl_absorpt_correction_type multi-scan
_exptl_absorpt_process_details
;
multi-scan from symmetry-related measurements 
 Sortav (Blessing 1995)
;
_exptl_crystal_colour Pale-pink
_exptl_crystal_density_diffrn 1.396
_exptl_crystal_density_method 'not measured'
_exptl_crystal_description Plate
_exptl_crystal_F_000 746
_exptl_crystal_size_max 0.15
_exptl_crystal_size_mid 0.13
_exptl_crystal_size_min 0.05
_refine_diff_density_max 0.621
_refine_diff_density_min -0.658
_refine_diff_density_rms 0.093
_refine_ls_extinction_method none
_refine_ls_goodness_of_fit_ref 1.064
_refine_ls_hydrogen_treatment mixed
_refine_ls_matrix_type full
_refine_ls_number_parameters 238
_refine_ls_number_reflns 3862
_refine_ls_number_restraints 5
_refine_ls_restrained_S_all 1.063
_refine_ls_R_factor_all 0.0929
_refine_ls_R_factor_gt 0.0528
_refine_ls_shift/su_max 0.000
_refine_ls_shift/su_mean 0.000
_refine_ls_structure_factor_coef Fsqd
_refine_ls_weighting_details 'calc w=1/[\s^2^(Fo^2^)+(0.0397P)^2^+1.8619P] where P=(Fo^2^+2Fc^2^)/3'
_refine_ls_weighting_scheme calc
_refine_ls_wR_factor_gt 0.1084
_refine_ls_wR_factor_ref 0.1252
_reflns_number_gt 2693
_reflns_number_total 3862
_reflns_threshold_expression >2sigma(I)
_cod_data_source_file c5dt00011d2.cif
_cod_data_source_block k08adb02
_cod_depositor_comments
;
The following automatic conversions were performed:

'_exptl_absorpt_correction_type' value 'Multi-Scan' changed to
'multi-scan' according to
/usr/data/users/saulius/crontab/automatic-downloads/rss-feeds/RSC/lib/dictionaries/cif_core.dic
dictionary named 'cif_core.dic' version 2.4.2 from 2011-04-26.

Automatic conversion script
Id: cif_fix_values 3271 2015-04-21 07:52:19Z andrius 

 Adding full bibliography for 7035103--7035111.cif.
;
_cod_database_code 7035105
_olex2_refinement_description
;
1. Others
 Fixed Uiso: H2(0.03) H3(0.031) H5(0.032) H6(0.032) H8(0.052) H9A(0.071)
 H9B(0.071) H9C(0.071) H10A(0.076) H10B(0.076) H10C(0.076) H31A(0.046)
 H31B(0.046) H31C(0.046) H51A(0.049) H51B(0.049) H51C(0.049)
 Fixed X: Co1(0) H2(0.6933) H3(0.5173) H5(0.0947) H6(0.2725) H8(0.7068)
 H9A(0.7834) H9B(0.5838) H9C(0.7423) H10A(0.5069) H10B(0.5542) H10C(0.4017)
 H31A(0.3789) H31B(0.2614) H31C(0.1928) H51A(-0.07) H51B(0.1132) H51C(-0.0672)
 Fixed Y: Co1(0) H2(0.2459) H3(0.1788) H5(0.3053) H6(0.3727) H8(0.4403)
 H9A(0.4829) H9B(0.4626) H9C(0.408) H10A(0.3627) H10B(0.333) H10C(0.3896)
 H31A(0.0661) H31B(0.0914) H31C(0.0294) H51A(0.3052) H51B(0.3048) H51C(0.2746)
 Fixed Z: Co1(1) H2(0.7587) H3(0.8543) H5(0.7422) H6(0.6487) H8(1.1975)
 H9A(0.9264) H9B(0.8573) H9C(0.8754) H10A(1.1017) H10B(0.9823) H10C(0.9733)
 H31A(0.8429) H31B(0.7168) H31C(0.7844) H51A(0.9036) H51B(1.0045) H51C(1.0334)
;
_olex2_submission_special_instructions 'No special instructions were received'

loop_
_space_group_symop_id
_space_group_symop_operation_xyz
1 'x, y, z'
2 '-x, y+1/2, -z+1/2'
3 '-x, -y, -z'
4 'x, -y-1/2, z-1/2'

loop_
_atom_site_label
_atom_site_type_symbol
_atom_site_fract_x
_atom_site_fract_y
_atom_site_fract_z
_atom_site_U_iso_or_equiv
_atom_site_adp_type
_atom_site_occupancy
_atom_site_symmetry_multiplicity
_atom_site_calc_flag
_atom_site_refinement_flags
Co1 Co 0.0000 0.0000 1.0000 0.02188(16) Uani 1 2 d S
O1 O 0.7770(2) 0.34310(9) 0.64179(18) 0.0277(5) Uani 1 1 d .
O2 O 0.5427(3) 0.41117(9) 0.57604(19) 0.0311(5) Uani 1 1 d .
O3 O 0.2823(3) -0.01363(9) 1.05727(19) 0.0264(5) Uani 1 1 d D
O4 O 0.0059(3) 0.05119(9) 1.15690(18) 0.0266(5) Uani 1 1 d D
O5 O 0.8435(4) 0.50233(13) 1.1318(2) 0.0574(7) Uani 1 1 d .
N1 N -0.0293(3) 0.15575(11) 0.9606(2) 0.0245(5) Uani 1 1 d D
N2 N 0.0379(3) 0.09838(11) 0.9204(2) 0.0247(5) Uani 1 1 d .
N3 N 0.6529(4) 0.42590(13) 1.0246(2) 0.0379(6) Uani 1 1 d .
C1 C 0.5008(3) 0.31586(13) 0.6936(2) 0.0222(6) Uani 1 1 d .
C2 C 0.5716(4) 0.25806(13) 0.7553(3) 0.0250(6) Uani 1 1 d .
H2 H 0.6933 0.2459 0.7587 0.030 Uiso 1 1 calc R
C3 C 0.4666(4) 0.21795(14) 0.8120(3) 0.0258(6) Uani 1 1 d .
H3 H 0.5173 0.1788 0.8543 0.031 Uiso 1 1 calc R
C4 C 0.2863(4) 0.23469(13) 0.8075(2) 0.0231(6) Uani 1 1 d .
C5 C 0.2163(4) 0.29294(14) 0.7459(3) 0.0267(6) Uani 1 1 d .
H5 H 0.0947 0.3053 0.7422 0.032 Uiso 1 1 calc R
C6 C 0.3222(4) 0.33309(14) 0.6899(3) 0.0263(6) Uani 1 1 d .
H6 H 0.2725 0.3727 0.6487 0.032 Uiso 1 1 calc R
C7 C 0.6140(4) 0.35982(13) 0.6322(3) 0.0240(6) Uani 1 1 d .
C8 C 0.7343(5) 0.45579(18) 1.1251(3) 0.0435(8) Uani 1 1 d .
H8 H 0.7068 0.4403 1.1975 0.052 Uiso 1 1 calc R
C9 C 0.6940(5) 0.44653(18) 0.9117(3) 0.0475(9) Uani 1 1 d .
H9A H 0.7834 0.4829 0.9264 0.071 Uiso 1 1 calc R
H9B H 0.5838 0.4626 0.8573 0.071 Uiso 1 1 calc R
H9C H 0.7423 0.4080 0.8754 0.071 Uiso 1 1 calc R
C10 C 0.5180(5) 0.37356(18) 1.0201(3) 0.0504(9) Uani 1 1 d .
H10A H 0.5069 0.3627 1.1017 0.076 Uiso 1 1 calc R
H10B H 0.5542 0.3330 0.9823 0.076 Uiso 1 1 calc R
H10C H 0.4017 0.3896 0.9733 0.076 Uiso 1 1 calc R
C31 C 0.2563(4) 0.07279(14) 0.7953(3) 0.0305(7) Uani 1 1 d .
H31A H 0.3789 0.0661 0.8429 0.046 Uiso 1 1 calc R
H31B H 0.2614 0.0914 0.7168 0.046 Uiso 1 1 calc R
H31C H 0.1928 0.0294 0.7844 0.046 Uiso 1 1 calc R
C51 C 0.0019(4) 0.28000(14) 0.9714(3) 0.0329(7) Uani 1 1 d .
H51A H -0.0700 0.3052 0.9036 0.049 Uiso 1 1 calc R
H51B H 0.1132 0.3048 1.0045 0.049 Uiso 1 1 calc R
H51C H -0.0672 0.2746 1.0334 0.049 Uiso 1 1 calc R
C3' C 0.1578(4) 0.12093(14) 0.8591(2) 0.0240(6) Uani 1 1 d .
C4' C 0.1691(4) 0.19097(14) 0.8637(2) 0.0244(6) Uani 1 1 d .
C5' C 0.0476(4) 0.21177(13) 0.9294(3) 0.0249(6) Uani 1 1 d .
H1 H -0.106(4) 0.1530(17) 1.010(2) 0.045(10) Uiso 1 1 d D
H3A H 0.352(4) 0.0236(10) 1.070(3) 0.050(11) Uiso 1 1 d D
H4A H 0.049(5) 0.036(2) 1.2320(15) 0.075(14) Uiso 1 1 d D
H3B H 0.336(4) -0.0365(16) 1.007(3) 0.056(11) Uiso 1 1 d D
H4B H -0.075(3) 0.0830(12) 1.164(3) 0.045(10) Uiso 1 1 d D

loop_
_atom_site_aniso_label
_atom_site_aniso_U_11
_atom_site_aniso_U_22
_atom_site_aniso_U_33
_atom_site_aniso_U_23
_atom_site_aniso_U_13
_atom_site_aniso_U_12
Co1 0.0237(3) 0.0146(3) 0.0290(3) -0.0002(2) 0.0093(2) -0.0001(2)
O1 0.0241(10) 0.0233(10) 0.0389(12) 0.0049(9) 0.0137(9) 0.0015(8)
O2 0.0273(11) 0.0214(10) 0.0471(13) 0.0130(9) 0.0138(9) 0.0027(8)
O3 0.0234(10) 0.0210(11) 0.0367(12) -0.0053(8) 0.0105(9) -0.0006(8)
O4 0.0332(11) 0.0194(10) 0.0286(12) -0.0014(9) 0.0097(9) 0.0030(9)
O5 0.0723(18) 0.0591(17) 0.0385(15) -0.0091(12) 0.0074(13) -0.0273(15)
N1 0.0251(12) 0.0168(11) 0.0342(14) 0.0012(10) 0.0124(11) 0.0004(9)
N2 0.0273(12) 0.0154(11) 0.0336(14) -0.0001(10) 0.0119(10) -0.0010(9)
N3 0.0507(17) 0.0300(14) 0.0337(16) -0.0022(12) 0.0113(13) -0.0080(12)
C1 0.0233(14) 0.0179(13) 0.0256(15) -0.0003(11) 0.0061(11) -0.0039(11)
C2 0.0234(13) 0.0206(14) 0.0330(17) -0.0008(12) 0.0106(12) -0.0009(11)
C3 0.0272(15) 0.0168(14) 0.0337(17) 0.0050(12) 0.0075(12) 0.0017(11)
C4 0.0269(15) 0.0173(13) 0.0265(15) -0.0014(11) 0.0086(12) -0.0038(11)
C5 0.0221(14) 0.0232(14) 0.0354(17) 0.0052(12) 0.0079(12) 0.0013(12)
C6 0.0282(15) 0.0181(13) 0.0331(17) 0.0062(12) 0.0078(12) 0.0021(12)
C7 0.0271(15) 0.0165(13) 0.0302(16) -0.0043(11) 0.0100(12) -0.0039(12)
C8 0.054(2) 0.042(2) 0.0328(19) 0.0002(15) 0.0069(16) -0.0051(17)
C9 0.067(2) 0.0403(19) 0.036(2) -0.0040(15) 0.0131(17) -0.0123(18)
C10 0.065(2) 0.0396(19) 0.050(2) -0.0041(16) 0.0199(19) -0.0153(18)
C31 0.0350(16) 0.0216(14) 0.0384(18) 0.0009(13) 0.0157(14) -0.0020(12)
C51 0.0367(17) 0.0185(14) 0.046(2) 0.0017(13) 0.0147(15) 0.0020(13)
C3' 0.0240(14) 0.0239(14) 0.0261(15) -0.0019(12) 0.0101(12) -0.0046(11)
C4' 0.0252(14) 0.0241(14) 0.0243(15) 0.0026(11) 0.0062(12) 0.0020(12)
C5' 0.0268(14) 0.0166(13) 0.0313(16) 0.0034(11) 0.0066(12) -0.0003(11)

loop_
_atom_type_symbol
_atom_type_description
_atom_type_scat_dispersion_real
_atom_type_scat_dispersion_imag
_atom_type_scat_source
C C 0.0033 0.0016 'International Tables Vol C Tables 4.2.6.8 and 6.1.1.4'
H H 0.0000 0.0000 'International Tables Vol C Tables 4.2.6.8 and 6.1.1.4'
N N 0.0061 0.0033 'International Tables Vol C Tables 4.2.6.8 and 6.1.1.4'
O O 0.0106 0.0060 'International Tables Vol C Tables 4.2.6.8 and 6.1.1.4'
Co Co 0.3494 0.9721 'International Tables Vol C Tables 4.2.6.8 and 6.1.1.4'

loop_
_geom_angle_atom_site_label_1
_geom_angle_atom_site_label_2
_geom_angle_atom_site_label_3
_geom_angle
_geom_angle_site_symmetry_1
_geom_angle_site_symmetry_3
O3 Co1 O3 180.00(3) 3_557 .
O3 Co1 N2 91.32(8) 3_557 3_557
O3 Co1 N2 91.32(8) . .
O3 Co1 N2 88.68(8) . 3_557
O3 Co1 N2 88.68(8) 3_557 .
O4 Co1 O3 88.26(8) . .
O4 Co1 O3 91.74(8) 3_557 .
O4 Co1 O3 91.74(8) . 3_557
O4 Co1 O3 88.26(8) 3_557 3_557
O4 Co1 O4 180.0 3_557 .
O4 Co1 N2 86.88(8) 3_557 3_557
O4 Co1 N2 93.12(8) 3_557 .
O4 Co1 N2 93.12(8) . 3_557
O4 Co1 N2 86.88(8) . .
N2 Co1 N2 180.0 3_557 .
Co1 O3 H3A 118(2) . .
Co1 O3 H3B 116(2) . .
H3A O3 H3B 101(3) . .
Co1 O4 H4A 127(3) . .
Co1 O4 H4B 123(2) . .
H4A O4 H4B 105(3) . .
N2 N1 H1 120(2) . .
C5' N1 N2 112.3(2) . .
C5' N1 H1 127(2) . .
N1 N2 Co1 120.26(17) . .
C3' N2 Co1 132.66(18) . .
C3' N2 N1 104.4(2) . .
C8 N3 C9 119.8(3) . .
C8 N3 C10 122.9(3) . .
C10 N3 C9 117.4(3) . .
C2 C1 C6 118.9(2) . .
C2 C1 C7 121.0(2) . .
C6 C1 C7 120.1(2) . .
C1 C2 H2 119.6 . .
C3 C2 C1 120.7(3) . .
C3 C2 H2 119.6 . .
C2 C3 H3 119.7 . .
C2 C3 C4 120.6(3) . .
C4 C3 H3 119.7 . .
C3 C4 C4' 121.5(2) . .
C5 C4 C3 118.3(2) . .
C5 C4 C4' 120.1(2) . .
C4 C5 H5 119.6 . .
C6 C5 C4 120.8(3) . .
C6 C5 H5 119.6 . .
C1 C6 H6 119.7 . .
C5 C6 C1 120.6(3) . .
C5 C6 H6 119.7 . .
O1 C7 C1 117.5(2) . .
O2 C7 O1 123.9(2) . .
O2 C7 C1 118.6(2) . .
O5 C8 N3 124.7(3) . .
O5 C8 H8 117.6 . .
N3 C8 H8 117.6 . .
N3 C9 H9A 109.5 . .
N3 C9 H9B 109.5 . .
N3 C9 H9C 109.5 . .
H9A C9 H9B 109.5 . .
H9A C9 H9C 109.5 . .
H9B C9 H9C 109.5 . .
N3 C10 H10A 109.5 . .
N3 C10 H10B 109.5 . .
N3 C10 H10C 109.5 . .
H10A C10 H10B 109.5 . .
H10A C10 H10C 109.5 . .
H10B C10 H10C 109.5 . .
H31A C31 H31B 109.5 . .
H31A C31 H31C 109.5 . .
H31B C31 H31C 109.5 . .
C3' C31 H31A 109.5 . .
C3' C31 H31B 109.5 . .
C3' C31 H31C 109.5 . .
H51A C51 H51B 109.5 . .
H51A C51 H51C 109.5 . .
H51B C51 H51C 109.5 . .
C5' C51 H51A 109.5 . .
C5' C51 H51B 109.5 . .
C5' C51 H51C 109.5 . .
N2 C3' C31 120.9(2) . .
N2 C3' C4' 110.8(2) . .
C4' C3' C31 128.3(2) . .
C3' C4' C4 127.0(2) . .
C5' C4' C4 127.0(2) . .
C5' C4' C3' 106.0(2) . .
N1 C5' C51 121.0(2) . .
N1 C5' C4' 106.5(2) . .
C4' C5' C51 132.4(2) . .

loop_
_geom_bond_atom_site_label_1
_geom_bond_atom_site_label_2
_geom_bond_distance
_geom_bond_site_symmetry_2
Co1 O3 2.1199(19) .
Co1 O3 2.1198(19) 3_557
Co1 O4 2.0543(19) 3_557
Co1 O4 2.054(2) .
Co1 N2 2.197(2) 3_557
Co1 N2 2.197(2) .
O1 C7 1.265(3) .
O2 C7 1.260(3) .
O3 H3A 0.900(3) .
O3 H3B 0.900(3) .
O4 H4A 0.900(3) .
O4 H4B 0.899(3) .
O5 C8 1.232(4) .
N1 N2 1.367(3) .
N1 C5' 1.339(3) .
N1 H1 0.900(3) .
N2 C3' 1.347(3) .
N3 C8 1.319(4) .
N3 C9 1.454(4) .
N3 C10 1.452(4) .
C1 C2 1.390(4) .
C1 C6 1.393(4) .
C1 C7 1.505(4) .
C2 H2 0.9500 .
C2 C3 1.387(4) .
C3 H3 0.9500 .
C3 C4 1.402(4) .
C4 C5 1.394(4) .
C4 C4' 1.488(4) .
C5 H5 0.9500 .
C5 C6 1.387(4) .
C6 H6 0.9500 .
C8 H8 0.9500 .
C9 H9A 0.9800 .
C9 H9B 0.9800 .
C9 H9C 0.9800 .
C10 H10A 0.9800 .
C10 H10B 0.9800 .
C10 H10C 0.9800 .
C31 H31A 0.9800 .
C31 H31B 0.9800 .
C31 H31C 0.9800 .
C31 C3' 1.500(4) .
C51 H51A 0.9800 .
C51 H51B 0.9800 .
C51 H51C 0.9800 .
C51 C5' 1.501(4) .
C3' C4' 1.390(4) .
C4' C5' 1.380(4) .

loop_
_geom_torsion_atom_site_label_1
_geom_torsion_atom_site_label_2
_geom_torsion_atom_site_label_3
_geom_torsion_atom_site_label_4
_geom_torsion
_geom_torsion_site_symmetry_1
Co1 N2 C3' C31 22.2(4) .
Co1 N2 C3' C4' -159.0(2) .
O3 Co1 N2 N1 -119.1(2) .
O3 Co1 N2 N1 60.9(2) 3_557
O3 Co1 N2 C3' -141.0(3) 3_557
O3 Co1 N2 C3' 39.0(3) .
O4 Co1 N2 N1 -30.9(2) .
O4 Co1 N2 N1 149.1(2) 3_557
O4 Co1 N2 C3' -52.8(3) 3_557
O4 Co1 N2 C3' 127.2(3) .
N1 N2 C3' C31 -177.2(3) .
N1 N2 C3' C4' 1.6(3) .
N2 Co1 N2 N1 62(55) 3_557
N2 Co1 N2 C3' -140(55) 3_557
N2 N1 C5' C51 -176.0(2) .
N2 N1 C5' C4' 1.1(3) .
N2 C3' C4' C4 179.8(3) .
N2 C3' C4' C5' -1.0(3) .
C1 C2 C3 C4 0.4(4) .
C2 C1 C6 C5 -0.6(4) .
C2 C1 C7 O1 -1.9(4) .
C2 C1 C7 O2 179.0(3) .
C2 C3 C4 C5 -0.7(4) .
C2 C3 C4 C4' 177.6(3) .
C3 C4 C5 C6 0.4(4) .
C3 C4 C4' C3' -43.0(4) .
C3 C4 C4' C5' 138.0(3) .
C4 C5 C6 C1 0.3(4) .
C4 C4' C5' N1 179.1(3) .
C4 C4' C5' C51 -4.3(5) .
C5 C4 C4' C3' 135.3(3) .
C5 C4 C4' C5' -43.7(4) .
C6 C1 C2 C3 0.2(4) .
C6 C1 C7 O1 177.6(3) .
C6 C1 C7 O2 -1.5(4) .
C7 C1 C2 C3 179.7(3) .
C7 C1 C6 C5 179.9(3) .
C9 N3 C8 O5 1.6(5) .
C10 N3 C8 O5 -176.7(3) .
C31 C3' C4' C4 -1.5(5) .
C31 C3' C4' C5' 177.7(3) .
C3' C4' C5' N1 -0.1(3) .
C3' C4' C5' C51 176.6(3) .
C4' C4 C5 C6 -178.0(3) .
C5' N1 N2 Co1 161.86(19) .
C5' N1 N2 C3' -1.7(3) .
